data_4504660
loop_
_publ_author_name
'Hulme, Ashley T.'
'Tocher, Derek A.'

_publ_section_title
;
 The Discovery of New Crystal Forms of 5-Fluorocytosine Consistent with
 the Results of Computational Crystal Structure Prediction
;
_journal_coden_ASTM CGDEFU
_journal_issue 2
_journal_name_full 'Crystal Growth & Design'
_journal_page_first 481
_journal_page_last 487
_journal_paper_doi 10.1021/cg050398g
_journal_volume 6
_journal_year 2006
_chemical_formula_moiety '2(C4 H4 F N3 O), C H4 O'
_chemical_formula_sum 'C9 H12 F2 N6 O3'
_chemical_formula_weight 290.25
_chemical_name_systematic
;
5-fluorocytosine methanol solvate 2/1
;
_space_group_IT_number 14
_symmetry_cell_setting monoclinic
_symmetry_space_group_name_Hall '-P 2yn'
_symmetry_space_group_name_H-M 'P 1 21/n 1'
_atom_sites_solution_hydrogens geom
_atom_sites_solution_primary direct
_atom_sites_solution_secondary difmap
_audit_creation_method SHELXL-97
_cell_angle_alpha 90.00
_cell_angle_beta 97.371(2)
_cell_angle_gamma 90.00
_cell_formula_units_Z 4
_cell_length_a 8.4486(9)
_cell_length_b 9.2898(10)
_cell_length_c 16.1042(18)
_cell_measurement_reflns_used 1587
_cell_measurement_temperature 150(2)
_cell_measurement_theta_max 27.900
_cell_measurement_theta_min 2.537
_cell_volume 1253.5(2)
_computing_cell_refinement 'Bruker SAINT'
_computing_data_collection 'Bruker SMART'
_computing_data_reduction 'Bruker SAINT'
_computing_structure_refinement 'SHELXL-97 (Sheldrick, 1997)'
_computing_structure_solution 'SHELXS-97 (Sheldrick, 1990)'
_diffrn_ambient_temperature 150(2)
_diffrn_measured_fraction_theta_full 0.998
_diffrn_measured_fraction_theta_max 0.962
_diffrn_measurement_device_type 'Bruker SMART APEX diffractometer'
_diffrn_measurement_method '\w rotation with narrow frames'
_diffrn_radiation_monochromator graphite
_diffrn_radiation_source 'fine-focus sealed tube'
_diffrn_radiation_type MoK\a
_diffrn_radiation_wavelength 0.71073
_diffrn_reflns_av_R_equivalents 0.0306
_diffrn_reflns_av_sigmaI/netI 0.0311
_diffrn_reflns_limit_h_max 11
_diffrn_reflns_limit_h_min -11
_diffrn_reflns_limit_k_max 12
_diffrn_reflns_limit_k_min -12
_diffrn_reflns_limit_l_max 20
_diffrn_reflns_limit_l_min -21
_diffrn_reflns_number 10796
_diffrn_reflns_theta_full 26.00
_diffrn_reflns_theta_max 28.30
_diffrn_reflns_theta_min 2.54
_diffrn_standards_decay_% 0
_diffrn_standards_number 0
_exptl_absorpt_coefficient_mu 0.137
_exptl_absorpt_correction_T_max 0.9905
_exptl_absorpt_correction_T_min 0.9169
_exptl_absorpt_correction_type multi-scan
_exptl_absorpt_process_details 'SADABS (Sheldrick, 1996)'
_exptl_crystal_colour colourless
_exptl_crystal_density_diffrn 1.538
_exptl_crystal_density_method 'not measured'
_exptl_crystal_description needle
_exptl_crystal_F_000 600
_exptl_crystal_size_max 0.64
_exptl_crystal_size_mid 0.11
_exptl_crystal_size_min 0.07
_refine_diff_density_max 0.485
_refine_diff_density_min -0.264
_refine_diff_density_rms 0.061
_refine_ls_extinction_method none
_refine_ls_goodness_of_fit_ref 1.099
_refine_ls_hydrogen_treatment constr
_refine_ls_matrix_type full
_refine_ls_number_parameters 183
_refine_ls_number_reflns 3000
_refine_ls_number_restraints 0
_refine_ls_restrained_S_all 1.099
_refine_ls_R_factor_all 0.0949
_refine_ls_R_factor_gt 0.0656
_refine_ls_shift/su_max 0.000
_refine_ls_shift/su_mean 0.000
_refine_ls_structure_factor_coef Fsqd
_refine_ls_weighting_details 'calc w=1/[\s^2^(Fo^2^)+(0.0664P)^2^+0.5471P] where P=(Fo^2^+2Fc^2^)/3'
_refine_ls_weighting_scheme calc
_refine_ls_wR_factor_gt 0.1464
_refine_ls_wR_factor_ref 0.1621
_reflns_number_gt 2138
_reflns_number_total 3000
_reflns_threshold_expression I>2\s(I)
_cod_data_source_file cg050398gsi20050809_092820.cif
_cod_data_source_block str0242b
_cod_original_sg_symbol_H-M P21/n
_cod_database_code 4504660

loop_
_symmetry_equiv_pos_as_xyz
'x, y, z'
'-x+1/2, y+1/2, -z+1/2'
'-x, -y, -z'
'x-1/2, -y-1/2, z-1/2'

loop_
_atom_site_label
_atom_site_type_symbol
_atom_site_fract_x
_atom_site_fract_y
_atom_site_fract_z
_atom_site_U_iso_or_equiv
_atom_site_adp_type
_atom_site_occupancy
_atom_site_symmetry_multiplicity
_atom_site_calc_flag
_atom_site_refinement_flags
F5 F 0.37416(15) 0.04871(14) 0.05508(8) 0.0320(3) Uani 1 1 d .
O2 O 0.85530(18) 0.03062(15) 0.30390(9) 0.0249(4) Uani 1 1 d .
N1 N 0.6808(2) 0.16188(18) 0.21602(11) 0.0225(4) Uani 1 1 d .
H1 H 0.7212 0.2422 0.2387 0.027 Uiso 1 1 calc R
N3 N 0.6806(2) -0.09056(18) 0.21017(11) 0.0216(4) Uani 1 1 d .
N4 N 0.5027(2) -0.21083(19) 0.11543(11) 0.0264(4) Uani 1 1 d .
H2 H 0.5436 -0.2930 0.1352 0.032 Uiso 1 1 calc R
H3 H 0.4235 -0.2106 0.0742 0.032 Uiso 1 1 calc R
C2 C 0.7433(2) 0.0331(2) 0.24598(13) 0.0192(4) Uani 1 1 d .
C4 C 0.5607(2) -0.0872(2) 0.14784(12) 0.0214(5) Uani 1 1 d .
C5 C 0.4975(2) 0.0478(2) 0.11787(13) 0.0222(4) Uani 1 1 d .
C6 C 0.5586(2) 0.1699(2) 0.15247(13) 0.0235(5) Uani 1 1 d .
H4 H 0.5172 0.2607 0.1330 0.028 Uiso 1 1 calc R
F15 F 0.62143(15) 0.53596(14) 0.44765(7) 0.0299(3) Uani 1 1 d .
O12 O 0.15971(18) 0.55189(15) 0.18897(9) 0.0249(4) Uani 1 1 d .
N11 N 0.3223(2) 0.42137(19) 0.28345(11) 0.0221(4) Uani 1 1 d .
H11 H 0.2802 0.3411 0.2617 0.026 Uiso 1 1 calc R
N13 N 0.3267(2) 0.67396(18) 0.28630(10) 0.0204(4) Uani 1 1 d .
N14 N 0.4986(2) 0.79331(19) 0.38477(11) 0.0255(4) Uani 1 1 d .
H12 H 0.4606 0.8758 0.3640 0.038 Uiso 1 1 calc R
H13 H 0.5745 0.7924 0.4277 0.038 Uiso 1 1 calc R
C12 C 0.2667(2) 0.5503(2) 0.25044(13) 0.0200(4) Uani 1 1 d .
C14 C 0.4420(2) 0.6709(2) 0.35152(12) 0.0206(4) Uani 1 1 d .
C15 C 0.5017(2) 0.5354(2) 0.38305(12) 0.0222(5) Uani 1 1 d .
C16 C 0.4407(2) 0.4139(2) 0.34888(13) 0.0235(5) Uani 1 1 d .
H14 H 0.4794 0.3233 0.3699 0.028 Uiso 1 1 calc R
O21 O 0.2191(2) 0.62819(17) 0.03176(10) 0.0325(4) Uani 1 1 d .
H24 H 0.1951 0.6178 0.0804 0.049 Uiso 1 1 calc R
C21 C 0.2747(4) 0.4962(3) 0.00338(17) 0.0511(8) Uani 1 1 d .
H23 H 0.3632 0.4610 0.0436 0.077 Uiso 1 1 calc R
H22 H 0.3117 0.5102 -0.0513 0.077 Uiso 1 1 calc R
H21 H 0.1878 0.4256 -0.0019 0.077 Uiso 1 1 calc R

loop_
_atom_site_aniso_label
_atom_site_aniso_U_11
_atom_site_aniso_U_22
_atom_site_aniso_U_33
_atom_site_aniso_U_23
_atom_site_aniso_U_13
_atom_site_aniso_U_12
F5 0.0278(7) 0.0354(8) 0.0292(7) 0.0016(6) -0.0103(5) 0.0001(6)
O2 0.0276(8) 0.0210(8) 0.0241(8) 0.0006(6) -0.0039(6) 0.0010(6)
N1 0.0249(9) 0.0167(8) 0.0248(9) 0.0005(7) -0.0015(7) -0.0011(7)
N3 0.0230(9) 0.0189(9) 0.0223(9) 0.0010(7) 0.0014(7) -0.0007(7)
N4 0.0264(10) 0.0233(9) 0.0271(9) 0.0007(8) -0.0051(8) -0.0050(8)
C2 0.0212(10) 0.0177(10) 0.0190(9) 0.0019(8) 0.0035(8) 0.0003(8)
C4 0.0203(10) 0.0251(11) 0.0192(10) 0.0008(8) 0.0044(8) -0.0021(8)
C5 0.0191(10) 0.0261(11) 0.0206(10) 0.0038(9) 0.0000(8) 0.0009(8)
C6 0.0224(11) 0.0232(11) 0.0248(11) 0.0047(8) 0.0021(9) 0.0034(8)
F15 0.0254(7) 0.0356(8) 0.0251(7) 0.0048(5) -0.0101(5) 0.0011(6)
O12 0.0282(8) 0.0224(8) 0.0216(8) 0.0005(6) -0.0060(6) -0.0009(6)
N11 0.0259(9) 0.0172(8) 0.0219(9) 0.0000(7) -0.0017(7) -0.0025(7)
N13 0.0219(9) 0.0204(9) 0.0181(8) 0.0003(7) -0.0004(7) 0.0000(7)
N14 0.0260(10) 0.0245(9) 0.0238(9) -0.0036(8) -0.0054(7) 0.0006(8)
C12 0.0208(10) 0.0219(10) 0.0172(9) 0.0010(8) 0.0020(8) -0.0001(8)
C14 0.0202(10) 0.0251(11) 0.0169(10) 0.0000(8) 0.0036(8) 0.0016(8)
C15 0.0191(10) 0.0309(12) 0.0155(10) 0.0036(9) -0.0015(8) 0.0023(9)
C16 0.0226(11) 0.0249(11) 0.0223(11) 0.0083(9) 0.0006(9) 0.0036(8)
O21 0.0376(9) 0.0346(9) 0.0232(8) 0.0050(7) -0.0038(7) -0.0008(8)
C21 0.066(2) 0.0466(16) 0.0448(16) 0.0074(13) 0.0247(15) 0.0175(15)

loop_
_atom_type_symbol
_atom_type_description
_atom_type_scat_dispersion_real
_atom_type_scat_dispersion_imag
_atom_type_scat_source
C C 0.0033 0.0016 'International Tables Vol C Tables 4.2.6.8 and 6.1.1.4'
H H 0.0000 0.0000 'International Tables Vol C Tables 4.2.6.8 and 6.1.1.4'
N N 0.0061 0.0033 'International Tables Vol C Tables 4.2.6.8 and 6.1.1.4'
O O 0.0106 0.0060 'International Tables Vol C Tables 4.2.6.8 and 6.1.1.4'
F F 0.0171 0.0103 'International Tables Vol C Tables 4.2.6.8 and 6.1.1.4'

loop_
_geom_angle_atom_site_label_1
_geom_angle_atom_site_label_2
_geom_angle_atom_site_label_3
_geom_angle
C6 N1 C2 122.30(17)
C6 N1 H1 118.9
C2 N1 H1 118.9
C4 N3 C2 121.07(18)
C4 N4 H2 120.0
C4 N4 H3 120.0
H2 N4 H3 120.0
O2 C2 N3 121.36(18)
O2 C2 N1 120.21(18)
N3 C2 N1 118.43(18)
N4 C4 N3 118.80(19)
N4 C4 C5 121.68(19)
N3 C4 C5 119.52(18)
C6 C5 F5 121.59(18)
C6 C5 C4 119.87(19)
F5 C5 C4 118.53(18)
C5 C6 N1 118.82(19)
C5 C6 H4 120.6
N1 C6 H4 120.6
C16 N11 C12 121.85(18)
C16 N11 H11 119.1
C12 N11 H11 119.1
C14 N13 C12 120.78(17)
C14 N14 H12 120.0
C14 N14 H13 120.0
H12 N14 H13 120.0
O12 C12 N13 121.32(18)
O12 C12 N11 119.62(18)
N13 C12 N11 119.04(18)
N14 C14 N13 119.33(18)
N14 C14 C15 121.53(18)
N13 C14 C15 119.14(18)
C16 C15 F15 122.16(18)
C16 C15 C14 120.11(19)
F15 C15 C14 117.73(18)
C15 C16 N11 119.02(19)
C15 C16 H14 120.5
N11 C16 H14 120.5
C21 O21 H24 109.5
O21 C21 H23 109.5
O21 C21 H22 109.5
H23 C21 H22 109.5
O21 C21 H21 109.5
H23 C21 H21 109.5
H22 C21 H21 109.5

loop_
_geom_bond_atom_site_label_1
_geom_bond_atom_site_label_2
_geom_bond_distance
F5 C5 1.356(2)
O2 C2 1.241(2)
N1 C6 1.360(3)
N1 C2 1.370(2)
N1 H1 0.8800
N3 C4 1.332(3)
N3 C2 1.362(3)
N4 C4 1.329(3)
N4 H2 0.8800
N4 H3 0.8800
C4 C5 1.423(3)
C5 C6 1.338(3)
C6 H4 0.9500
F15 C15 1.355(2)
O12 C12 1.252(2)
N11 C16 1.359(3)
N11 C12 1.369(3)
N11 H11 0.8800
N13 C14 1.338(2)
N13 C12 1.355(3)
N14 C14 1.320(3)
N14 H12 0.8800
N14 H13 0.8800
C14 C15 1.426(3)
C15 C16 1.330(3)
C16 H14 0.9500
O21 C21 1.410(3)
O21 H24 0.8400
C21 H23 0.9800
C21 H22 0.9800
C21 H21 0.9800

loop_
_geom_hbond_atom_site_label_D
_geom_hbond_atom_site_label_H
_geom_hbond_atom_site_label_A
_geom_hbond_distance_DH
_geom_hbond_distance_HA
_geom_hbond_distance_DA
_geom_hbond_angle_DHA
_geom_hbond_site_symmetry_A
N1 H1 N3 0.88 1.90 2.778(2) 176.7 2_655
N4 H2 O2 0.88 2.04 2.915(2) 172.3 2_645
N4 H3 O21 0.88 2.32 2.994(2) 133.3 1_545
N11 H11 N13 0.88 1.91 2.787(2) 175.6 2_545
N14 H12 O12 0.88 2.05 2.926(2) 171.4 2
N14 H13 O21 0.88 2.08 2.911(2) 157.4 4_676
O21 H24 O12 0.84 1.91 2.737(2) 167.1 .
